data_1575660
loop_
_publ_author_name
'Heller, Jan'
'Buch, Christoph D.'
'Virovets, Alexander V.'
'Peresypkina, Eugenia'
'Lerner, Hans-Wolfram'
'Fantuzzi, Felipe'
'Wagner, Matthias'

_publ_section_title
;
 Synthesis of perhalogenated silylboranes (X = Cl, I) and their
 application in regiodivergent alkene silaboration.
;
_journal_issue 43
_journal_name_full 'Chemical science'
_journal_page_first 20329
_journal_page_last 20343
_journal_paper_doi 10.1039/d5sc06234a
_journal_volume 16
_journal_year 2025
_chemical_formula_moiety 'C27 H36 B I5 N2 Si'
_chemical_formula_sum 'C27 H36 B I5 N2 Si'
_chemical_formula_weight 1061.98
_chemical_properties_physical Air-sensitive,Moisture-sensitive
_space_group_crystal_system triclinic
_space_group_IT_number 2
_space_group_name_Hall '-P 1'
_space_group_name_H-M_alt 'P -1'
_atom_sites_solution_hydrogens geom
_atom_sites_solution_primary dual
_atom_sites_solution_secondary difmap
_audit_creation_method SHELXL-2019/3
_audit_update_record
;
2025-07-08 deposited with the CCDC.	2025-09-10 downloaded from the CCDC.
;
_cell_angle_alpha 90.8586(18)
_cell_angle_beta 95.7957(19)
_cell_angle_gamma 106.056(2)
_cell_formula_units_Z 2
_cell_length_a 9.9369(3)
_cell_length_b 10.2194(2)
_cell_length_c 17.2209(4)
_cell_measurement_reflns_used 25123
_cell_measurement_temperature 173(2)
_cell_measurement_theta_max 30.4200
_cell_measurement_theta_min 2.9090
_cell_volume 1670.28(7)
_computing_cell_refinement 'CrysAlisPro 1.171.42.43a (Rigaku OD, 2022)'
_computing_data_collection 'X-Area (Stoe & Cie, 2001)'
_computing_data_reduction 'CrysAlisPro 1.171.42.43a (Rigaku OD, 2022)'
_computing_publication_material 'IUCr PublCIF online service'
_computing_structure_refinement 'SHELXL-2019/2 (Sheldrick, 2019)'
_computing_structure_solution 'SHELXT (G. M. Sheldrick, 2015)'
_diffrn_ambient_temperature 173(2)
_diffrn_detector 'image plate'
_diffrn_detector_area_resol_mean 6.67
_diffrn_detector_type 'STOE image plate (34 cm diameter)'
_diffrn_measured_fraction_theta_full 0.999
_diffrn_measured_fraction_theta_max 0.999
_diffrn_measurement_device '2-circle goniometer'
_diffrn_measurement_device_type 'STOE IPDS II two-circle-diffractometer'
_diffrn_measurement_method \w
_diffrn_radiation_monochromator mirror
_diffrn_radiation_type MoK\a
_diffrn_radiation_wavelength 0.71073
_diffrn_reflns_av_R_equivalents 0.0379
_diffrn_reflns_av_unetI/netI 0.0258
_diffrn_reflns_Laue_measured_fraction_full 0.999
_diffrn_reflns_Laue_measured_fraction_max 0.999
_diffrn_reflns_limit_h_max 12
_diffrn_reflns_limit_h_min -12
_diffrn_reflns_limit_k_max 12
_diffrn_reflns_limit_k_min -12
_diffrn_reflns_limit_l_max 21
_diffrn_reflns_limit_l_min -21
_diffrn_reflns_number 26704
_diffrn_reflns_point_group_measured_fraction_full 0.999
_diffrn_reflns_point_group_measured_fraction_max 0.999
_diffrn_reflns_theta_full 25.242
_diffrn_reflns_theta_max 26.732
_diffrn_reflns_theta_min 2.337
_diffrn_source 'Genix 3D I\mS microfocus X-ray source'
_exptl_absorpt_coefficient_mu 4.710
_exptl_absorpt_correction_T_max 1.00000
_exptl_absorpt_correction_T_min 0.48997
_exptl_absorpt_correction_type multi-scan
_exptl_absorpt_process_details
;
CrysAlisPro 1.171.42.43a (Rigaku Oxford Diffraction, 2022)
Empirical absorption correction using spherical harmonics,
implemented in SCALE3 ABSPACK scaling algorithm.
;
_exptl_crystal_colour colourless
_exptl_crystal_density_diffrn 2.112
_exptl_crystal_description plate
_exptl_crystal_F_000 992
_exptl_crystal_size_max 0.260
_exptl_crystal_size_mid 0.230
_exptl_crystal_size_min 0.130
_refine_diff_density_max 1.345
_refine_diff_density_min -2.511
_refine_diff_density_rms 0.160
_refine_ls_extinction_method none
_refine_ls_goodness_of_fit_ref 1.048
_refine_ls_hydrogen_treatment constr
_refine_ls_matrix_type full
_refine_ls_number_parameters 333
_refine_ls_number_reflns 7087
_refine_ls_number_restraints 0
_refine_ls_restrained_S_all 1.048
_refine_ls_R_factor_all 0.0305
_refine_ls_R_factor_gt 0.0297
_refine_ls_shift/su_max 0.001
_refine_ls_shift/su_mean 0.000
_refine_ls_structure_factor_coef Fsqd
_refine_ls_weighting_details 'w=1/[\s^2^(Fo^2^)+(0.0449P)^2^+5.2072P] where P=(Fo^2^+2Fc^2^)/3'
_refine_ls_weighting_scheme calc
_refine_ls_wR_factor_gt 0.0830
_refine_ls_wR_factor_ref 0.0837
_reflns_Friedel_coverage 0.000
_reflns_number_gt 6871
_reflns_number_total 7087
_reflns_threshold_expression 'I > 2\s(I)'
_cod_data_source_file d5sc06234a3.cif
_cod_data_source_block 2_IDipp_wa3539_JH200
_cod_depositor_comments 'Adding full bibliography for 1575660--1575680.cif.'
_cod_original_cell_volume 1670.27(7)
_cod_database_code 1575660
_shelx_shelxl_version_number 2019/3
_shelx_space_group_comment
;
The symmetry employed for this shelxl refinement is uniquely defined
by the following loop, which should always be used as a source of
symmetry information in preference to the above space-group names.
They are only intended as comments.
;
_shelx_estimated_absorpt_t_min 0.374
_shelx_estimated_absorpt_t_max 0.580

loop_
_space_group_symop_operation_xyz
'x, y, z'
'-x, -y, -z'

loop_
_atom_site_label
_atom_site_type_symbol
_atom_site_fract_x
_atom_site_fract_y
_atom_site_fract_z
_atom_site_U_iso_or_equiv
_atom_site_adp_type
_atom_site_occupancy
_atom_site_site_symmetry_order
_atom_site_calc_flag
_atom_site_refinement_flags_posn
_atom_site_refinement_flags_adp
_atom_site_refinement_flags_occupancy
_atom_site_disorder_assembly
_atom_site_disorder_group
B1 B 0.3752(4) 0.5567(4) 0.2260(2) 0.0160(7) Uani 1 1 d . . . . .
I1 I 0.27407(3) 0.45045(3) 0.10845(2) 0.02281(7) Uani 1 1 d . . . . .
I2 I 0.44626(3) 0.40994(3) 0.30485(2) 0.02649(8) Uani 1 1 d . . . . .
Si1 Si 0.56718(10) 0.66308(10) 0.19536(6) 0.01716(19) Uani 1 1 d . . . . .
I3 I 0.68625(3) 0.50490(3) 0.14136(2) 0.02988(8) Uani 1 1 d . . . . .
I4 I 0.58823(3) 0.83364(3) 0.09585(2) 0.03291(8) Uani 1 1 d . . . . .
I5 I 0.73456(3) 0.77897(3) 0.30984(2) 0.02627(8) Uani 1 1 d . . . . .
N1 N 0.1459(3) 0.5393(3) 0.29829(17) 0.0150(5) Uani 1 1 d . . . . .
N2 N 0.2067(3) 0.7206(3) 0.23260(17) 0.0147(5) Uani 1 1 d . . . . .
C1 C 0.2510(3) 0.6115(3) 0.25732(19) 0.0139(6) Uani 1 1 d . . . . .
C2 C 0.0367(4) 0.5990(4) 0.2956(2) 0.0194(7) Uani 1 1 d . . . . .
H2 H -0.048761 0.566678 0.318546 0.023 Uiso 1 1 calc R U . . .
C3 C 0.0745(4) 0.7116(4) 0.2545(2) 0.0187(7) Uani 1 1 d . . . . .
H3 H 0.020317 0.773584 0.242701 0.022 Uiso 1 1 calc R U . . .
C11 C 0.2804(4) 0.8437(3) 0.1958(2) 0.0154(6) Uani 1 1 d . . . . .
C12 C 0.2337(4) 0.8625(4) 0.1186(2) 0.0197(7) Uani 1 1 d . . . . .
C13 C 0.2935(4) 0.9885(4) 0.0879(2) 0.0259(8) Uani 1 1 d . . . . .
H13 H 0.263620 1.005057 0.035726 0.031 Uiso 1 1 calc R U . . .
C14 C 0.3955(5) 1.0896(4) 0.1321(3) 0.0285(9) Uani 1 1 d . . . . .
H14 H 0.436925 1.173604 0.109666 0.034 Uiso 1 1 calc R U . . .
C15 C 0.4371(4) 1.0687(4) 0.2090(3) 0.0250(8) Uani 1 1 d . . . . .
H15 H 0.507444 1.138950 0.238586 0.030 Uiso 1 1 calc R U . . .
C16 C 0.3785(4) 0.9471(4) 0.2441(2) 0.0191(7) Uani 1 1 d . . . . .
C21 C 0.1446(4) 0.4308(4) 0.3530(2) 0.0176(7) Uani 1 1 d . . . . .
C22 C 0.0768(4) 0.2956(4) 0.3278(2) 0.0197(7) Uani 1 1 d . . . . .
C23 C 0.0752(4) 0.1970(4) 0.3835(3) 0.0269(8) Uani 1 1 d . . . . .
H23 H 0.029243 0.103973 0.369416 0.032 Uiso 1 1 calc R U . . .
C24 C 0.1395(5) 0.2332(5) 0.4586(3) 0.0317(9) Uani 1 1 d . . . . .
H24 H 0.140576 0.164103 0.494803 0.038 Uiso 1 1 calc R U . . .
C25 C 0.2023(4) 0.3679(4) 0.4821(2) 0.0261(8) Uani 1 1 d . . . . .
H25 H 0.245531 0.390548 0.534103 0.031 Uiso 1 1 calc R U . . .
C26 C 0.2027(4) 0.4710(4) 0.4298(2) 0.0192(7) Uani 1 1 d . . . . .
C121 C 0.1156(4) 0.7578(4) 0.0687(2) 0.0222(7) Uani 1 1 d . . . . .
H121 H 0.092530 0.670930 0.096903 0.027 Uiso 1 1 calc R U . . .
C122 C -0.0161(5) 0.8075(5) 0.0576(3) 0.0324(9) Uani 1 1 d . . . . .
H12A H -0.045604 0.822900 0.108738 0.049 Uiso 1 1 calc R U . . .
H12B H -0.091954 0.738554 0.026752 0.049 Uiso 1 1 calc R U . . .
H12C H 0.004630 0.892903 0.030137 0.049 Uiso 1 1 calc R U . . .
C123 C 0.1615(5) 0.7284(5) -0.0111(2) 0.0342(10) Uani 1 1 d . . . . .
H12D H 0.178863 0.811071 -0.041018 0.051 Uiso 1 1 calc R U . . .
H12E H 0.086727 0.655648 -0.039986 0.051 Uiso 1 1 calc R U . . .
H12F H 0.247919 0.699636 -0.002961 0.051 Uiso 1 1 calc R U . . .
C161 C 0.4078(4) 0.9344(4) 0.3316(2) 0.0214(7) Uani 1 1 d . . . . .
H161 H 0.409359 0.838590 0.341440 0.026 Uiso 1 1 calc R U . . .
C162 C 0.2906(5) 0.9649(5) 0.3743(2) 0.0313(9) Uani 1 1 d . . . . .
H16A H 0.287869 1.058632 0.365251 0.047 Uiso 1 1 calc R U . . .
H16B H 0.309554 0.954092 0.430404 0.047 Uiso 1 1 calc R U . . .
H16C H 0.199750 0.901481 0.354341 0.047 Uiso 1 1 calc R U . . .
C163 C 0.5476(5) 1.0306(4) 0.3670(3) 0.0301(9) Uani 1 1 d . . . . .
H16D H 0.622290 1.024452 0.335214 0.045 Uiso 1 1 calc R U . . .
H16E H 0.570111 1.004772 0.420305 0.045 Uiso 1 1 calc R U . . .
H16F H 0.540387 1.124252 0.368232 0.045 Uiso 1 1 calc R U . . .
C221 C 0.0049(4) 0.2545(4) 0.2454(2) 0.0225(7) Uani 1 1 d . . . . .
H221 H 0.033795 0.335053 0.212357 0.027 Uiso 1 1 calc R U . . .
C222 C -0.1556(5) 0.2170(5) 0.2451(3) 0.0344(10) Uani 1 1 d . . . . .
H22A H -0.187009 0.135941 0.275442 0.052 Uiso 1 1 calc R U . . .
H22B H -0.200336 0.197992 0.191167 0.052 Uiso 1 1 calc R U . . .
H22C H -0.182000 0.293146 0.268379 0.052 Uiso 1 1 calc R U . . .
C223 C 0.0491(5) 0.1374(5) 0.2092(3) 0.0337(9) Uani 1 1 d . . . . .
H22D H 0.151979 0.161963 0.211291 0.051 Uiso 1 1 calc R U . . .
H22E H 0.007520 0.120070 0.154614 0.051 Uiso 1 1 calc R U . . .
H22F H 0.015973 0.055175 0.238346 0.051 Uiso 1 1 calc R U . . .
C261 C 0.2637(4) 0.6196(4) 0.4583(2) 0.0218(7) Uani 1 1 d . . . . .
H261 H 0.239792 0.677622 0.415793 0.026 Uiso 1 1 calc R U . . .
C262 C 0.1971(5) 0.6503(5) 0.5308(3) 0.0380(11) Uani 1 1 d . . . . .
H26A H 0.094400 0.624726 0.519095 0.057 Uiso 1 1 calc R U . . .
H26B H 0.231832 0.747893 0.545344 0.057 Uiso 1 1 calc R U . . .
H26C H 0.222733 0.597918 0.574293 0.057 Uiso 1 1 calc R U . . .
C263 C 0.4238(4) 0.6592(4) 0.4757(3) 0.0278(8) Uani 1 1 d . . . . .
H26D H 0.450168 0.604484 0.517776 0.042 Uiso 1 1 calc R U . . .
H26E H 0.458595 0.756069 0.491944 0.042 Uiso 1 1 calc R U . . .
H26F H 0.465432 0.642453 0.428660 0.042 Uiso 1 1 calc R U . . .

loop_
_atom_site_aniso_label
_atom_site_aniso_U_11
_atom_site_aniso_U_22
_atom_site_aniso_U_33
_atom_site_aniso_U_23
_atom_site_aniso_U_13
_atom_site_aniso_U_12
B1 0.0149(17) 0.0176(18) 0.0156(17) -0.0020(14) 0.0019(14) 0.0046(14)
I1 0.02384(13) 0.02605(13) 0.01716(12) -0.00603(9) -0.00109(9) 0.00624(10)
I2 0.02890(14) 0.02648(14) 0.02708(14) 0.00583(10) 0.00663(10) 0.01122(11)
Si1 0.0149(4) 0.0204(5) 0.0173(4) 0.0018(4) 0.0041(3) 0.0059(4)
I3 0.02677(14) 0.03344(15) 0.03417(15) -0.00453(11) 0.00928(11) 0.01451(11)
I4 0.03117(15) 0.04027(16) 0.03346(16) 0.01879(12) 0.01516(11) 0.01523(12)
I5 0.02005(13) 0.02974(14) 0.02685(14) -0.00358(10) -0.00019(10) 0.00459(10)
N1 0.0124(13) 0.0171(13) 0.0153(13) 0.0019(11) 0.0016(11) 0.0038(11)
N2 0.0135(13) 0.0162(14) 0.0138(13) 0.0030(11) 0.0008(10) 0.0031(11)
C1 0.0135(15) 0.0146(15) 0.0117(15) -0.0011(12) -0.0002(12) 0.0014(12)
C2 0.0140(16) 0.0234(18) 0.0213(17) 0.0026(14) 0.0022(13) 0.0062(13)
C3 0.0159(16) 0.0230(17) 0.0189(17) 0.0021(14) 0.0024(13) 0.0082(14)
C11 0.0166(15) 0.0130(15) 0.0172(16) 0.0026(13) 0.0046(13) 0.0042(12)
C12 0.0210(17) 0.0208(17) 0.0188(17) 0.0024(14) 0.0036(14) 0.0077(14)
C13 0.030(2) 0.028(2) 0.0225(19) 0.0119(16) 0.0065(15) 0.0104(16)
C14 0.031(2) 0.0192(18) 0.034(2) 0.0081(16) 0.0109(17) 0.0035(16)
C15 0.0241(18) 0.0160(17) 0.033(2) -0.0012(15) 0.0067(16) 0.0010(14)
C16 0.0189(16) 0.0185(17) 0.0209(17) -0.0003(14) 0.0029(14) 0.0064(14)
C21 0.0157(15) 0.0199(17) 0.0186(17) 0.0058(14) 0.0055(13) 0.0055(13)
C22 0.0188(16) 0.0200(17) 0.0208(17) 0.0032(14) 0.0064(14) 0.0048(14)
C23 0.031(2) 0.0195(18) 0.032(2) 0.0069(16) 0.0082(17) 0.0071(16)
C24 0.039(2) 0.033(2) 0.027(2) 0.0144(18) 0.0077(18) 0.0157(19)
C25 0.030(2) 0.031(2) 0.0184(18) 0.0071(16) 0.0027(15) 0.0104(17)
C26 0.0155(16) 0.0247(18) 0.0190(17) 0.0020(14) 0.0032(13) 0.0075(14)
C121 0.0245(18) 0.0228(18) 0.0186(17) 0.0014(14) -0.0015(14) 0.0065(15)
C122 0.026(2) 0.037(2) 0.034(2) 0.0009(18) -0.0047(17) 0.0109(18)
C123 0.042(2) 0.043(2) 0.0183(19) -0.0018(17) -0.0002(17) 0.013(2)
C161 0.0226(18) 0.0217(17) 0.0187(17) -0.0030(14) 0.0005(14) 0.0050(14)
C162 0.033(2) 0.040(2) 0.0222(19) -0.0058(17) 0.0062(17) 0.0102(18)
C163 0.028(2) 0.028(2) 0.029(2) -0.0079(17) -0.0039(17) 0.0023(17)
C221 0.0213(18) 0.0178(17) 0.0253(19) 0.0015(14) 0.0035(15) 0.0000(14)
C222 0.022(2) 0.038(2) 0.039(2) 0.0015(19) 0.0006(17) 0.0025(17)
C223 0.042(2) 0.028(2) 0.031(2) -0.0062(17) 0.0062(18) 0.0086(18)
C261 0.0224(18) 0.0237(18) 0.0195(17) -0.0007(14) 0.0023(14) 0.0069(15)
C262 0.030(2) 0.041(3) 0.041(3) -0.015(2) 0.0135(19) 0.0036(19)
C263 0.0213(18) 0.030(2) 0.030(2) -0.0042(17) 0.0024(16) 0.0047(16)

loop_
_atom_type_symbol
_atom_type_description
_atom_type_scat_dispersion_real
_atom_type_scat_dispersion_imag
_atom_type_scat_source
C C 0.0033 0.0016 'International Tables Vol C Tables 4.2.6.8 and 6.1.1.4'
H H 0.0000 0.0000 'International Tables Vol C Tables 4.2.6.8 and 6.1.1.4'
B B 0.0013 0.0007 'International Tables Vol C Tables 4.2.6.8 and 6.1.1.4'
N N 0.0061 0.0033 'International Tables Vol C Tables 4.2.6.8 and 6.1.1.4'
Si Si 0.0817 0.0704 'International Tables Vol C Tables 4.2.6.8 and 6.1.1.4'
I I -0.4742 1.8119 'International Tables Vol C Tables 4.2.6.8 and 6.1.1.4'

loop_
_geom_angle_atom_site_label_1
_geom_angle_atom_site_label_2
_geom_angle_atom_site_label_3
_geom_angle
_geom_angle_site_symmetry_1
_geom_angle_site_symmetry_3
_geom_angle_publ_flag
C1 B1 Si1 129.9(3) . . ?
C1 B1 I2 113.8(2) . . ?
Si1 B1 I2 98.50(16) . . ?
C1 B1 I1 103.2(2) . . ?
Si1 B1 I1 99.80(16) . . ?
I2 B1 I1 110.27(16) . . ?
B1 Si1 I4 121.34(12) . . ?
B1 Si1 I3 110.06(12) . . ?
I4 Si1 I3 101.90(4) . . ?
B1 Si1 I5 112.86(12) . . ?
I4 Si1 I5 105.31(4) . . ?
I3 Si1 I5 103.48(4) . . ?
C1 N1 C2 110.8(3) . . ?
C1 N1 C21 130.3(3) . . ?
C2 N1 C21 117.7(3) . . ?
C1 N2 C3 110.5(3) . . ?
C1 N2 C11 130.6(3) . . ?
C3 N2 C11 118.5(3) . . ?
N2 C1 N1 104.3(3) . . ?
N2 C1 B1 127.6(3) . . ?
N1 C1 B1 126.2(3) . . ?
C3 C2 N1 106.9(3) . . ?
C3 C2 H2 126.5 . . ?
N1 C2 H2 126.5 . . ?
C2 C3 N2 107.4(3) . . ?
C2 C3 H3 126.3 . . ?
N2 C3 H3 126.3 . . ?
C12 C11 C16 123.2(3) . . ?
C12 C11 N2 118.2(3) . . ?
C16 C11 N2 117.7(3) . . ?
C13 C12 C11 117.1(3) . . ?
C13 C12 C121 118.8(3) . . ?
C11 C12 C121 123.9(3) . . ?
C14 C13 C12 121.2(4) . . ?
C14 C13 H13 119.4 . . ?
C12 C13 H13 119.4 . . ?
C13 C14 C15 120.2(4) . . ?
C13 C14 H14 119.9 . . ?
C15 C14 H14 119.9 . . ?
C14 C15 C16 121.6(4) . . ?
C14 C15 H15 119.2 . . ?
C16 C15 H15 119.2 . . ?
C15 C16 C11 116.5(3) . . ?
C15 C16 C161 120.7(3) . . ?
C11 C16 C161 122.5(3) . . ?
C26 C21 C22 123.8(3) . . ?
C26 C21 N1 116.9(3) . . ?
C22 C21 N1 119.1(3) . . ?
C23 C22 C21 116.4(4) . . ?
C23 C22 C221 120.4(3) . . ?
C21 C22 C221 123.2(3) . . ?
C24 C23 C22 120.9(4) . . ?
C24 C23 H23 119.6 . . ?
C22 C23 H23 119.6 . . ?
C25 C24 C23 121.1(4) . . ?
C25 C24 H24 119.4 . . ?
C23 C24 H24 119.4 . . ?
C24 C25 C26 120.4(4) . . ?
C24 C25 H25 119.8 . . ?
C26 C25 H25 119.8 . . ?
C21 C26 C25 117.1(4) . . ?
C21 C26 C261 123.4(3) . . ?
C25 C26 C261 119.5(3) . . ?
C122 C121 C12 110.1(3) . . ?
C122 C121 C123 110.5(3) . . ?
C12 C121 C123 111.3(3) . . ?
C122 C121 H121 108.3 . . ?
C12 C121 H121 108.3 . . ?
C123 C121 H121 108.3 . . ?
C121 C122 H12A 109.5 . . ?
C121 C122 H12B 109.5 . . ?
H12A C122 H12B 109.5 . . ?
C121 C122 H12C 109.5 . . ?
H12A C122 H12C 109.5 . . ?
H12B C122 H12C 109.5 . . ?
C121 C123 H12D 109.5 . . ?
C121 C123 H12E 109.5 . . ?
H12D C123 H12E 109.5 . . ?
C121 C123 H12F 109.5 . . ?
H12D C123 H12F 109.5 . . ?
H12E C123 H12F 109.5 . . ?
C16 C161 C163 113.3(3) . . ?
C16 C161 C162 110.3(3) . . ?
C163 C161 C162 107.7(3) . . ?
C16 C161 H161 108.5 . . ?
C163 C161 H161 108.5 . . ?
C162 C161 H161 108.5 . . ?
C161 C162 H16A 109.5 . . ?
C161 C162 H16B 109.5 . . ?
H16A C162 H16B 109.5 . . ?
C161 C162 H16C 109.5 . . ?
H16A C162 H16C 109.5 . . ?
H16B C162 H16C 109.5 . . ?
C161 C163 H16D 109.5 . . ?
C161 C163 H16E 109.5 . . ?
H16D C163 H16E 109.5 . . ?
C161 C163 H16F 109.5 . . ?
H16D C163 H16F 109.5 . . ?
H16E C163 H16F 109.5 . . ?
C22 C221 C223 112.2(3) . . ?
C22 C221 C222 110.3(3) . . ?
C223 C221 C222 110.6(4) . . ?
C22 C221 H221 107.9 . . ?
C223 C221 H221 107.9 . . ?
C222 C221 H221 107.9 . . ?
C221 C222 H22A 109.5 . . ?
C221 C222 H22B 109.5 . . ?
H22A C222 H22B 109.5 . . ?
C221 C222 H22C 109.5 . . ?
H22A C222 H22C 109.5 . . ?
H22B C222 H22C 109.5 . . ?
C221 C223 H22D 109.5 . . ?
C221 C223 H22E 109.5 . . ?
H22D C223 H22E 109.5 . . ?
C221 C223 H22F 109.5 . . ?
H22D C223 H22F 109.5 . . ?
H22E C223 H22F 109.5 . . ?
C26 C261 C263 112.3(3) . . ?
C26 C261 C262 111.0(3) . . ?
C263 C261 C262 110.1(3) . . ?
C26 C261 H261 107.8 . . ?
C263 C261 H261 107.8 . . ?
C262 C261 H261 107.8 . . ?
C261 C262 H26A 109.5 . . ?
C261 C262 H26B 109.5 . . ?
H26A C262 H26B 109.5 . . ?
C261 C262 H26C 109.5 . . ?
H26A C262 H26C 109.5 . . ?
H26B C262 H26C 109.5 . . ?
C261 C263 H26D 109.5 . . ?
C261 C263 H26E 109.5 . . ?
H26D C263 H26E 109.5 . . ?
C261 C263 H26F 109.5 . . ?
H26D C263 H26F 109.5 . . ?
H26E C263 H26F 109.5 . . ?

loop_
_geom_bond_atom_site_label_1
_geom_bond_atom_site_label_2
_geom_bond_distance
_geom_bond_site_symmetry_2
_geom_bond_publ_flag
B1 C1 1.623(5) . ?
B1 Si1 2.043(4) . ?
B1 I2 2.246(4) . ?
B1 I1 2.282(4) . ?
Si1 I4 2.4450(10) . ?
Si1 I3 2.4725(10) . ?
Si1 I5 2.4968(10) . ?
N1 C1 1.368(4) . ?
N1 C2 1.381(4) . ?
N1 C21 1.465(4) . ?
N2 C1 1.366(4) . ?
N2 C3 1.382(4) . ?
N2 C11 1.459(4) . ?
C2 C3 1.343(5) . ?
C2 H2 0.9500 . ?
C3 H3 0.9500 . ?
C11 C12 1.398(5) . ?
C11 C16 1.414(5) . ?
C12 C13 1.397(5) . ?
C12 C121 1.528(5) . ?
C13 C14 1.384(6) . ?
C13 H13 0.9500 . ?
C14 C15 1.385(6) . ?
C14 H14 0.9500 . ?
C15 C16 1.394(5) . ?
C15 H15 0.9500 . ?
C16 C161 1.520(5) . ?
C21 C26 1.395(5) . ?
C21 C22 1.400(5) . ?
C22 C23 1.399(5) . ?
C22 C221 1.521(5) . ?
C23 C24 1.381(6) . ?
C23 H23 0.9500 . ?
C24 C25 1.380(6) . ?
C24 H24 0.9500 . ?
C25 C26 1.396(5) . ?
C25 H25 0.9500 . ?
C26 C261 1.524(5) . ?
C121 C122 1.526(6) . ?
C121 C123 1.540(6) . ?
C121 H121 1.0000 . ?
C122 H12A 0.9800 . ?
C122 H12B 0.9800 . ?
C122 H12C 0.9800 . ?
C123 H12D 0.9800 . ?
C123 H12E 0.9800 . ?
C123 H12F 0.9800 . ?
C161 C163 1.525(5) . ?
C161 C162 1.536(6) . ?
C161 H161 1.0000 . ?
C162 H16A 0.9800 . ?
C162 H16B 0.9800 . ?
C162 H16C 0.9800 . ?
C163 H16D 0.9800 . ?
C163 H16E 0.9800 . ?
C163 H16F 0.9800 . ?
C221 C223 1.528(6) . ?
C221 C222 1.533(6) . ?
C221 H221 1.0000 . ?
C222 H22A 0.9800 . ?
C222 H22B 0.9800 . ?
C222 H22C 0.9800 . ?
C223 H22D 0.9800 . ?
C223 H22E 0.9800 . ?
C223 H22F 0.9800 . ?
C261 C263 1.526(5) . ?
C261 C262 1.538(6) . ?
C261 H261 1.0000 . ?
C262 H26A 0.9800 . ?
C262 H26B 0.9800 . ?
C262 H26C 0.9800 . ?
C263 H26D 0.9800 . ?
C263 H26E 0.9800 . ?
C263 H26F 0.9800 . ?

loop_
_geom_hbond_atom_site_label_D
_geom_hbond_atom_site_label_H
_geom_hbond_atom_site_label_A
_geom_hbond_distance_DH
_geom_hbond_distance_HA
_geom_hbond_distance_DA
_geom_hbond_angle_DHA
_geom_hbond_site_symmetry_A
_geom_hbond_publ_flag
C3 H3 I5 0.95 3.19 3.835(4) 127.1 1_455 yes

loop_
_geom_torsion_atom_site_label_1
_geom_torsion_atom_site_label_2
_geom_torsion_atom_site_label_3
_geom_torsion_atom_site_label_4
_geom_torsion
_geom_torsion_site_symmetry_1
_geom_torsion_site_symmetry_2
_geom_torsion_site_symmetry_3
_geom_torsion_site_symmetry_4
_geom_torsion_publ_flag
C3 N2 C1 N1 -3.0(4) . . . . ?
C11 N2 C1 N1 170.3(3) . . . . ?
C3 N2 C1 B1 161.7(3) . . . . ?
C11 N2 C1 B1 -25.0(5) . . . . ?
C2 N1 C1 N2 2.8(4) . . . . ?
C21 N1 C1 N2 -164.6(3) . . . . ?
C2 N1 C1 B1 -162.2(3) . . . . ?
C21 N1 C1 B1 30.4(5) . . . . ?
Si1 B1 C1 N2 39.6(5) . . . . ?
I2 B1 C1 N2 165.0(3) . . . . ?
I1 B1 C1 N2 -75.5(4) . . . . ?
Si1 B1 C1 N1 -158.9(3) . . . . ?
I2 B1 C1 N1 -33.5(4) . . . . ?
I1 B1 C1 N1 86.0(3) . . . . ?
C1 N1 C2 C3 -1.6(4) . . . . ?
C21 N1 C2 C3 167.6(3) . . . . ?
N1 C2 C3 N2 -0.3(4) . . . . ?
C1 N2 C3 C2 2.1(4) . . . . ?
C11 N2 C3 C2 -172.1(3) . . . . ?
C1 N2 C11 C12 113.5(4) . . . . ?
C3 N2 C11 C12 -73.7(4) . . . . ?
C1 N2 C11 C16 -77.1(5) . . . . ?
C3 N2 C11 C16 95.8(4) . . . . ?
C16 C11 C12 C13 3.1(5) . . . . ?
N2 C11 C12 C13 171.9(3) . . . . ?
C16 C11 C12 C121 -172.6(3) . . . . ?
N2 C11 C12 C121 -3.8(5) . . . . ?
C11 C12 C13 C14 0.6(6) . . . . ?
C121 C12 C13 C14 176.5(4) . . . . ?
C12 C13 C14 C15 -2.0(6) . . . . ?
C13 C14 C15 C16 -0.2(6) . . . . ?
C14 C15 C16 C11 3.5(6) . . . . ?
C14 C15 C16 C161 -170.0(4) . . . . ?
C12 C11 C16 C15 -5.1(5) . . . . ?
N2 C11 C16 C15 -173.9(3) . . . . ?
C12 C11 C16 C161 168.4(3) . . . . ?
N2 C11 C16 C161 -0.5(5) . . . . ?
C1 N1 C21 C26 81.7(5) . . . . ?
C2 N1 C21 C26 -85.1(4) . . . . ?
C1 N1 C21 C22 -103.1(4) . . . . ?
C2 N1 C21 C22 90.2(4) . . . . ?
C26 C21 C22 C23 -3.2(6) . . . . ?
N1 C21 C22 C23 -178.0(3) . . . . ?
C26 C21 C22 C221 175.6(3) . . . . ?
N1 C21 C22 C221 0.7(5) . . . . ?
C21 C22 C23 C24 -0.9(6) . . . . ?
C221 C22 C23 C24 -179.7(4) . . . . ?
C22 C23 C24 C25 2.7(7) . . . . ?
C23 C24 C25 C26 -0.3(7) . . . . ?
C22 C21 C26 C25 5.4(5) . . . . ?
N1 C21 C26 C25 -179.7(3) . . . . ?
C22 C21 C26 C261 -173.9(3) . . . . ?
N1 C21 C26 C261 1.0(5) . . . . ?
C24 C25 C26 C21 -3.5(6) . . . . ?
C24 C25 C26 C261 175.8(4) . . . . ?
C13 C12 C121 C122 -67.8(5) . . . . ?
C11 C12 C121 C122 107.9(4) . . . . ?
C13 C12 C121 C123 55.1(5) . . . . ?
C11 C12 C121 C123 -129.2(4) . . . . ?
C15 C16 C161 C163 -26.5(5) . . . . ?
C11 C16 C161 C163 160.4(3) . . . . ?
C15 C16 C161 C162 94.3(4) . . . . ?
C11 C16 C161 C162 -78.8(4) . . . . ?
C23 C22 C221 C223 -50.3(5) . . . . ?
C21 C22 C221 C223 131.0(4) . . . . ?
C23 C22 C221 C222 73.4(5) . . . . ?
C21 C22 C221 C222 -105.3(4) . . . . ?
C21 C26 C261 C263 -109.6(4) . . . . ?
C25 C26 C261 C263 71.1(5) . . . . ?
C21 C26 C261 C262 126.7(4) . . . . ?
C25 C26 C261 C262 -52.6(5) . . . . ?
